data_4119297
loop_
_publ_author_name
'Christophe Werl\'e'
'Mustapha Hamdaoui'
'Corinne Bailly'
'Xavier-Fr\'ed\'eric Le Goff'
'Lydia Brelot'
'Jean-Pierre Djukic'

_publ_contact_author_address
;Institut de Chimie
Universite de Strasbourg
4 rue Blaise Pascal
67000 Strasbourg 
France
;
_publ_contact_author_email djukic@unistra.fr
_publ_contact_author_name 'J.P. Djukic'
_publ_contact_author_phone 33(0)368851523
_publ_section_title
;
 Electron-Deficient \h1-Indenyl,\h3-allylpalladium(II) Complexes
 Stabilized by Fluxional Non-covalent Interactions
;
_journal_name_full 'Journal of the American Chemical Society'
_journal_page_first 1715
_journal_page_last 1718
_journal_paper_doi 10.1021/ja312003q
_journal_volume 135
_journal_year 2013
_chemical_formula_moiety 'C16 H14 Cr O3 Pd'
_chemical_formula_sum 'C16 H14 Cr O3 Pd'
_chemical_formula_weight 412.67
_chemical_name_systematic ?
_space_group_IT_number 14
_symmetry_cell_setting monoclinic
_symmetry_space_group_name_Hall '-P 2ybc'
_symmetry_space_group_name_H-M 'P 1 21/c 1'
_atom_sites_solution_hydrogens geom
_atom_sites_solution_primary direct
_atom_sites_solution_secondary difmap
_audit_creation_method SHELXL-97
_cell_angle_alpha 90.00
_cell_angle_beta 122.805(4)
_cell_angle_gamma 90.00
_cell_formula_units_Z 4
_cell_length_a 11.3772(11)
_cell_length_b 7.8567(8)
_cell_length_c 19.3845(14)
_cell_measurement_reflns_used 3079
_cell_measurement_temperature 173(2)
_cell_measurement_theta_max 29.93
_cell_measurement_theta_min 3.15
_cell_volume 1456.4(2)
_computing_cell_refinement 'Bruker SAINT'
_computing_data_collection 'Bruker APEX2'
_computing_data_reduction 'Bruker SAINT'
_computing_molecular_graphics 'Bruker SHELXTL'
_computing_publication_material 'Bruker SHELXTL'
_computing_structure_refinement 'SHELXL-97 (Sheldrick, 2008)'
_computing_structure_solution 'SHELXS-97 (Sheldrick, 2008)'
_diffrn_ambient_temperature 173(2)
_diffrn_measured_fraction_theta_full 0.996
_diffrn_measured_fraction_theta_max 0.996
_diffrn_measurement_device_type 'Bruker APEX-II CCD'
_diffrn_measurement_method '\f and \w scans'
_diffrn_radiation_monochromator triumph
_diffrn_radiation_source 'sealed tube'
_diffrn_radiation_type MoK\a
_diffrn_radiation_wavelength 0.71073
_diffrn_reflns_av_R_equivalents 0.0490
_diffrn_reflns_av_sigmaI/netI 0.0585
_diffrn_reflns_limit_h_max 15
_diffrn_reflns_limit_h_min -16
_diffrn_reflns_limit_k_max 11
_diffrn_reflns_limit_k_min -6
_diffrn_reflns_limit_l_max 25
_diffrn_reflns_limit_l_min -27
_diffrn_reflns_number 11866
_diffrn_reflns_theta_full 30.04
_diffrn_reflns_theta_max 30.04
_diffrn_reflns_theta_min 2.13
_exptl_absorpt_coefficient_mu 1.986
_exptl_absorpt_correction_T_max 0.8261
_exptl_absorpt_correction_T_min 0.6922
_exptl_absorpt_correction_type multi-scan
_exptl_absorpt_process_details sadabs
_exptl_crystal_colour orange
_exptl_crystal_density_diffrn 1.882
_exptl_crystal_description plate
_exptl_crystal_F_000 816
_exptl_crystal_size_max 0.20
_exptl_crystal_size_mid 0.18
_exptl_crystal_size_min 0.10
_refine_diff_density_max 1.403
_refine_diff_density_min -0.739
_refine_diff_density_rms 0.153
_refine_ls_extinction_method none
_refine_ls_goodness_of_fit_ref 1.052
_refine_ls_hydrogen_treatment constr
_refine_ls_matrix_type full
_refine_ls_number_parameters 191
_refine_ls_number_reflns 4247
_refine_ls_number_restraints 0
_refine_ls_restrained_S_all 1.052
_refine_ls_R_factor_all 0.0658
_refine_ls_R_factor_gt 0.0407
_refine_ls_shift/su_max 0.000
_refine_ls_shift/su_mean 0.000
_refine_ls_structure_factor_coef Fsqd
_refine_ls_weighting_details 'calc w=1/[\s^2^(Fo^2^)+(0.0482P)^2^+0.0000P] where P=(Fo^2^+2Fc^2^)/3'
_refine_ls_weighting_scheme calc
_refine_ls_wR_factor_gt 0.0897
_refine_ls_wR_factor_ref 0.1003
_reflns_number_gt 3161
_reflns_number_total 4247
_reflns_threshold_expression I>2\s(I)
_cod_data_source_file ja312003q_si_002_02.cif
_cod_data_source_block 3a
_cod_original_sg_symbol_H-M 'P 21/c'
_cod_database_code 4119297

loop_
_symmetry_equiv_pos_as_xyz
'x, y, z'
'-x, y+1/2, -z+1/2'
'-x, -y, -z'
'x, -y-1/2, z-1/2'

loop_
_atom_site_label
_atom_site_type_symbol
_atom_site_fract_x
_atom_site_fract_y
_atom_site_fract_z
_atom_site_U_iso_or_equiv
_atom_site_adp_type
_atom_site_occupancy
_atom_site_symmetry_multiplicity
_atom_site_calc_flag
_atom_site_refinement_flags
C1 C 0.4250(4) 0.7595(5) 0.2494(2) 0.0212(7) Uani 1 1 d .
C2 C 0.5133(3) 0.7073(5) 0.3307(2) 0.0255(8) Uani 1 1 d .
H2 H 0.5879 0.6307 0.3454 0.031 Uiso 1 1 calc R
C3 C 0.4909(4) 0.7691(5) 0.3906(2) 0.0279(8) Uani 1 1 d .
H3 H 0.5515 0.7346 0.4461 0.034 Uiso 1 1 calc R
C4 C 0.3797(4) 0.8817(5) 0.3696(2) 0.0260(8) Uani 1 1 d .
H4 H 0.3691 0.9257 0.4116 0.031 Uiso 1 1 calc R
C5 C 0.2842(4) 0.9299(5) 0.2878(2) 0.0217(7) Uani 1 1 d .
H5 H 0.2075 1.0021 0.2738 0.026 Uiso 1 1 calc R
C6 C 0.3053(3) 0.8676(5) 0.2258(2) 0.0194(7) Uani 1 1 d .
C7 C 0.2242(4) 0.8860(5) 0.1376(2) 0.0228(7) Uani 1 1 d .
H7 H 0.1845 1.0007 0.1143 0.027 Uiso 1 1 calc R
C8 C 0.3081(4) 0.8020(5) 0.1112(2) 0.0239(7) Uani 1 1 d .
C9 C 0.4217(4) 0.7239(5) 0.1754(2) 0.0234(7) Uani 1 1 d .
H9 H 0.4879 0.6570 0.1720 0.028 Uiso 1 1 calc R
C10 C 0.2727(5) 0.8097(6) 0.0239(2) 0.0343(9) Uani 1 1 d .
H10A H 0.3053 0.9181 0.0151 0.051 Uiso 1 1 calc R
H10B H 0.1712 0.8007 -0.0143 0.051 Uiso 1 1 calc R
H10C H 0.3186 0.7154 0.0145 0.051 Uiso 1 1 calc R
C11 C 0.3427(4) 0.4608(5) 0.3670(2) 0.0297(8) Uani 1 1 d .
C12 C 0.1330(4) 0.6376(5) 0.2980(2) 0.0269(8) Uani 1 1 d .
C13 C 0.2423(4) 0.4676(5) 0.2194(2) 0.0234(7) Uani 1 1 d .
C14 C -0.1000(4) 0.5575(6) 0.1121(2) 0.0317(9) Uani 1 1 d .
H14A H -0.0851 0.6475 0.1487 0.038 Uiso 1 1 calc R
H14B H -0.1076 0.4436 0.1256 0.038 Uiso 1 1 calc R
C15 C -0.1107(4) 0.5925(6) 0.0387(2) 0.0327(9) Uani 1 1 d .
H15 H -0.1112 0.4964 0.0047 0.039 Uiso 1 1 calc R
C16 C -0.0997(4) 0.7582(6) 0.0185(3) 0.0392(10) Uani 1 1 d .
H16A H -0.0848 0.8487 0.0549 0.047 Uiso 1 1 calc R
H16B H -0.1070 0.7814 -0.0318 0.047 Uiso 1 1 calc R
O1 O 0.3687(4) 0.3433(4) 0.4092(2) 0.0467(8) Uani 1 1 d .
O2 O 0.0373(3) 0.6326(5) 0.3040(2) 0.0437(8) Uani 1 1 d .
O3 O 0.2270(3) 0.3458(4) 0.18200(18) 0.0340(7) Uani 1 1 d .
Cr1 Cr 0.29354(6) 0.64146(8) 0.29678(3) 0.01902(13) Uani 1 1 d .
Pd1 Pd 0.08404(3) 0.69422(4) 0.135036(16) 0.02026(9) Uani 1 1 d .

loop_
_atom_site_aniso_label
_atom_site_aniso_U_11
_atom_site_aniso_U_22
_atom_site_aniso_U_33
_atom_site_aniso_U_23
_atom_site_aniso_U_13
_atom_site_aniso_U_12
C1 0.0228(16) 0.0198(16) 0.0261(17) 0.0031(14) 0.0167(14) 0.0002(13)
C2 0.0172(15) 0.029(2) 0.0300(18) 0.0066(16) 0.0122(14) 0.0012(13)
C3 0.0240(17) 0.032(2) 0.0227(17) 0.0043(15) 0.0092(15) -0.0053(15)
C4 0.0302(18) 0.027(2) 0.0257(18) -0.0057(15) 0.0181(16) -0.0092(15)
C5 0.0246(16) 0.0199(17) 0.0256(17) -0.0008(14) 0.0169(14) -0.0010(13)
C6 0.0216(16) 0.0170(16) 0.0235(16) 0.0018(13) 0.0147(14) -0.0009(12)
C7 0.0282(17) 0.0192(18) 0.0216(16) 0.0024(14) 0.0139(15) -0.0016(13)
C8 0.0335(18) 0.0199(17) 0.0264(17) -0.0015(15) 0.0214(15) -0.0053(15)
C9 0.0323(18) 0.0172(19) 0.0348(19) -0.0014(15) 0.0274(16) -0.0014(13)
C10 0.052(2) 0.032(2) 0.0275(19) -0.0010(17) 0.0269(19) -0.0050(19)
C11 0.034(2) 0.028(2) 0.0254(18) 0.0015(16) 0.0148(16) -0.0033(16)
C12 0.0301(19) 0.029(2) 0.0267(18) -0.0065(16) 0.0185(16) -0.0057(15)
C13 0.0244(17) 0.0235(18) 0.0233(17) 0.0060(15) 0.0136(14) 0.0040(14)
C14 0.0263(18) 0.038(2) 0.031(2) -0.0034(18) 0.0153(16) -0.0089(16)
C15 0.0201(17) 0.038(2) 0.031(2) 0.0011(18) 0.0073(16) -0.0023(15)
C16 0.030(2) 0.045(3) 0.025(2) 0.0022(19) 0.0031(16) -0.0004(18)
O1 0.059(2) 0.0414(19) 0.0359(17) 0.0192(15) 0.0235(16) 0.0002(16)
O2 0.0349(16) 0.066(2) 0.0443(17) -0.0201(16) 0.0303(15) -0.0156(15)
O3 0.0387(16) 0.0277(16) 0.0329(15) -0.0034(12) 0.0176(13) 0.0030(12)
Cr1 0.0204(3) 0.0211(3) 0.0179(3) 0.0022(2) 0.0119(2) -0.0001(2)
Pd1 0.02089(13) 0.02028(14) 0.01980(13) 0.00289(11) 0.01114(10) 0.00037(10)

loop_
_atom_type_symbol
_atom_type_description
_atom_type_scat_dispersion_real
_atom_type_scat_dispersion_imag
_atom_type_scat_source
C C 0.0033 0.0016 'International Tables Vol C Tables 4.2.6.8 and 6.1.1.4'
H H 0.0000 0.0000 'International Tables Vol C Tables 4.2.6.8 and 6.1.1.4'
O O 0.0106 0.0060 'International Tables Vol C Tables 4.2.6.8 and 6.1.1.4'
Cr Cr 0.3209 0.6236 'International Tables Vol C Tables 4.2.6.8 and 6.1.1.4'
Pd Pd -0.9988 1.0072 'International Tables Vol C Tables 4.2.6.8 and 6.1.1.4'

loop_
_geom_angle_atom_site_label_1
_geom_angle_atom_site_label_2
_geom_angle_atom_site_label_3
_geom_angle
C2 C1 C9 133.0(3)
C2 C1 C6 120.3(3)
C9 C1 C6 106.6(3)
C2 C1 Cr1 70.1(2)
C9 C1 Cr1 129.7(3)
C6 C1 Cr1 70.34(19)
C1 C2 C3 119.4(3)
C1 C2 Cr1 74.6(2)
C3 C2 Cr1 69.7(2)
C1 C2 H2 120.3
C3 C2 H2 120.3
Cr1 C2 H2 127.3
C2 C3 C4 121.0(3)
C2 C3 Cr1 73.9(2)
C4 C3 Cr1 72.3(2)
C2 C3 H3 119.5
C4 C3 H3 119.5
Cr1 C3 H3 126.2
C5 C4 C3 121.2(3)
C5 C4 Cr1 73.1(2)
C3 C4 Cr1 70.8(2)
C5 C4 H4 119.4
C3 C4 H4 119.4
Cr1 C4 H4 129.2
C4 C5 C6 118.5(3)
C4 C5 Cr1 70.7(2)
C6 C5 Cr1 72.6(2)
C4 C5 H5 120.7
C6 C5 H5 120.7
Cr1 C5 H5 128.0
C5 C6 C7 132.0(3)
C5 C6 C1 119.4(3)
C7 C6 C1 108.6(3)
C5 C6 Cr1 70.8(2)
C7 C6 Cr1 125.4(2)
C1 C6 Cr1 73.0(2)
C5 C6 Pd1 102.1(2)
C7 C6 Pd1 58.49(18)
C1 C6 Pd1 108.2(2)
Cr1 C6 Pd1 69.11(9)
C6 C7 C8 104.5(3)
C6 C7 Pd1 87.0(2)
C8 C7 Pd1 106.8(2)
C6 C7 H7 117.9
C8 C7 H7 117.9
Pd1 C7 H7 117.9
C9 C8 C7 111.1(3)
C9 C8 C10 125.8(4)
C7 C8 C10 123.0(3)
C8 C9 C1 108.8(3)
C8 C9 H9 125.6
C1 C9 H9 125.6
C8 C10 H10A 109.5
C8 C10 H10B 109.5
H10A C10 H10B 109.5
C8 C10 H10C 109.5
H10A C10 H10C 109.5
H10B C10 H10C 109.5
O1 C11 Cr1 177.2(4)
O2 C12 Cr1 175.6(4)
O3 C13 Cr1 169.2(3)
O3 C13 Pd1 112.3(3)
Cr1 C13 Pd1 78.46(13)
C15 C14 Pd1 69.6(2)
C15 C14 H14A 120.0
Pd1 C14 H14A 73.6
C15 C14 H14B 120.0
Pd1 C14 H14B 129.1
H14A C14 H14B 120.0
C16 C15 C14 120.3(4)
C16 C15 Pd1 71.7(2)
C14 C15 Pd1 72.8(2)
C16 C15 H15 119.5
C14 C15 H15 119.5
Pd1 C15 H15 119.5
C15 C16 Pd1 70.6(2)
C15 C16 H16A 120.0
Pd1 C16 H16A 73.3
C15 C16 H16B 120.0
Pd1 C16 H16B 128.3
H16A C16 H16B 120.0
C11 Cr1 C12 83.32(18)
C11 Cr1 C13 82.37(17)
C12 Cr1 C13 96.77(16)
C11 Cr1 C3 88.57(16)
C12 Cr1 C3 124.58(16)
C13 Cr1 C3 136.31(16)
C11 Cr1 C4 109.35(16)
C12 Cr1 C4 95.97(16)
C13 Cr1 C4 163.63(15)
C3 Cr1 C4 36.89(15)
C11 Cr1 C5 144.40(16)
C12 Cr1 C5 90.70(16)
C13 Cr1 C5 133.23(14)
C3 Cr1 C5 66.21(14)
C4 Cr1 C5 36.28(13)
C11 Cr1 C2 96.67(16)
C12 Cr1 C2 160.73(16)
C13 Cr1 C2 102.34(15)
C3 Cr1 C2 36.37(14)
C4 Cr1 C2 65.74(14)
C5 Cr1 C2 78.07(13)
C11 Cr1 C6 162.14(15)
C12 Cr1 C6 113.64(16)
C13 Cr1 C6 100.29(14)
C3 Cr1 C6 77.28(13)
C4 Cr1 C6 65.03(13)
C5 Cr1 C6 36.56(12)
C2 Cr1 C6 65.49(12)
C11 Cr1 C1 126.76(16)
C12 Cr1 C1 149.92(16)
C13 Cr1 C1 87.83(15)
C3 Cr1 C1 64.08(14)
C4 Cr1 C1 76.01(13)
C5 Cr1 C1 65.53(13)
C2 Cr1 C1 35.25(12)
C6 Cr1 C1 36.61(12)
C11 Cr1 Pd1 133.64(13)
C12 Cr1 Pd1 76.35(12)
C13 Cr1 Pd1 59.75(11)
C3 Cr1 Pd1 137.04(10)
C4 Cr1 Pd1 113.83(10)
C5 Cr1 Pd1 77.69(9)
C2 Cr1 Pd1 115.64(10)
C6 Cr1 Pd1 59.77(9)
C1 Cr1 Pd1 80.54(9)
C15 Pd1 C16 37.75(17)
C15 Pd1 C14 37.57(15)
C16 Pd1 C14 67.64(17)
C15 Pd1 C7 132.89(15)
C16 Pd1 C7 98.39(16)
C14 Pd1 C7 163.73(15)
C15 Pd1 C13 110.75(15)
C16 Pd1 C13 145.52(16)
C14 Pd1 C13 93.23(14)
C7 Pd1 C13 103.02(13)
C15 Pd1 C6 166.88(14)
C16 Pd1 C6 129.50(15)
C14 Pd1 C6 152.54(13)
C7 Pd1 C6 34.47(12)
C13 Pd1 C6 80.34(12)
C15 Pd1 Cr1 141.99(12)
C16 Pd1 Cr1 169.09(14)
C14 Pd1 Cr1 107.60(11)
C7 Pd1 Cr1 84.63(9)
C13 Pd1 Cr1 41.78(9)
C6 Pd1 Cr1 51.12(8)

loop_
_geom_bond_atom_site_label_1
_geom_bond_atom_site_label_2
_geom_bond_distance
C1 C2 1.395(5)
C1 C9 1.441(5)
C1 C6 1.453(5)
C1 Cr1 2.331(3)
C2 C3 1.404(5)
C2 Cr1 2.274(3)
C2 H2 0.9500
C3 C4 1.412(6)
C3 Cr1 2.220(4)
C3 H3 0.9500
C4 C5 1.405(5)
C4 Cr1 2.240(4)
C4 H4 0.9500
C5 C6 1.432(5)
C5 Cr1 2.271(4)
C5 H5 0.9500
C6 C7 1.444(5)
C6 Cr1 2.295(3)
C6 Pd1 2.547(3)
C7 C8 1.461(5)
C7 Pd1 2.174(4)
C7 H7 1.0000
C8 C9 1.361(5)
C8 C10 1.514(5)
C9 H9 0.9500
C10 H10A 0.9800
C10 H10B 0.9800
C10 H10C 0.9800
C11 O1 1.161(5)
C11 Cr1 1.831(4)
C12 O2 1.157(4)
C12 Cr1 1.839(4)
C13 O3 1.155(5)
C13 Cr1 1.873(4)
C13 Pd1 2.428(4)
C14 C15 1.388(6)
C14 Pd1 2.174(4)
C14 H14A 0.9500
C14 H14B 0.9500
C15 C16 1.385(6)
C15 Pd1 2.133(4)
C15 H15 1.0000
C16 Pd1 2.147(4)
C16 H16A 0.9500
C16 H16B 0.9500
Cr1 Pd1 2.7542(6)

loop_
_geom_torsion_atom_site_label_1
_geom_torsion_atom_site_label_2
_geom_torsion_atom_site_label_3
_geom_torsion_atom_site_label_4
_geom_torsion
C9 C1 C2 C3 178.3(4)
C6 C1 C2 C3 -4.2(6)
Cr1 C1 C2 C3 -55.4(3)
C9 C1 C2 Cr1 -126.3(4)
C6 C1 C2 Cr1 51.3(3)
C1 C2 C3 C4 0.6(6)
Cr1 C2 C3 C4 -57.2(3)
C1 C2 C3 Cr1 57.8(3)
C2 C3 C4 C5 2.8(6)
Cr1 C3 C4 C5 -55.1(3)
C2 C3 C4 Cr1 57.9(3)
C3 C4 C5 C6 -2.5(5)
Cr1 C4 C5 C6 -56.6(3)
C3 C4 C5 Cr1 54.1(3)
C4 C5 C6 C7 176.5(4)
Cr1 C5 C6 C7 120.8(4)
C4 C5 C6 C1 -1.0(5)
Cr1 C5 C6 C1 -56.6(3)
C4 C5 C6 Cr1 55.6(3)
C4 C5 C6 Pd1 118.2(3)
Cr1 C5 C6 Pd1 62.53(12)
C2 C1 C6 C5 4.4(5)
C9 C1 C6 C5 -177.5(3)
Cr1 C1 C6 C5 55.5(3)
C2 C1 C6 C7 -173.6(3)
C9 C1 C6 C7 4.5(4)
Cr1 C1 C6 C7 -122.5(3)
C2 C1 C6 Cr1 -51.2(3)
C9 C1 C6 Cr1 126.9(3)
C2 C1 C6 Pd1 -111.7(3)
C9 C1 C6 Pd1 66.4(3)
Cr1 C1 C6 Pd1 -60.50(14)
C5 C6 C7 C8 176.1(4)
C1 C6 C7 C8 -6.2(4)
Cr1 C6 C7 C8 -88.3(3)
Pd1 C6 C7 C8 -106.6(3)
C5 C6 C7 Pd1 -77.3(4)
C1 C6 C7 Pd1 100.3(3)
Cr1 C6 C7 Pd1 18.3(3)
C6 C7 C8 C9 6.0(4)
Pd1 C7 C8 C9 -85.3(3)
C6 C7 C8 C10 -171.8(3)
Pd1 C7 C8 C10 97.0(4)
C7 C8 C9 C1 -3.4(4)
C10 C8 C9 C1 174.3(4)
C2 C1 C9 C8 177.1(4)
C6 C1 C9 C8 -0.7(4)
Cr1 C1 C9 C8 77.3(4)
Pd1 C14 C15 C16 -55.8(3)
C14 C15 C16 Pd1 56.3(3)
O3 C13 Cr1 C11 -28.3(17)
Pd1 C13 Cr1 C11 152.15(15)
O3 C13 Cr1 C12 -110.6(17)
Pd1 C13 Cr1 C12 69.86(15)
O3 C13 Cr1 C3 51.6(18)
Pd1 C13 Cr1 C3 -128.02(18)
O3 C13 Cr1 C4 108.6(17)
Pd1 C13 Cr1 C4 -71.0(5)
O3 C13 Cr1 C5 152.1(17)
Pd1 C13 Cr1 C5 -27.5(2)
O3 C13 Cr1 C2 66.9(18)
Pd1 C13 Cr1 C2 -112.65(11)
O3 C13 Cr1 C6 133.8(17)
Pd1 C13 Cr1 C6 -45.73(11)
O3 C13 Cr1 C1 99.3(17)
Pd1 C13 Cr1 C1 -80.31(11)
O3 C13 Cr1 Pd1 180(100)
C2 C3 Cr1 C11 103.3(3)
C4 C3 Cr1 C11 -125.8(3)
C2 C3 Cr1 C12 -175.8(2)
C4 C3 Cr1 C12 -44.9(3)
C2 C3 Cr1 C13 25.9(3)
C4 C3 Cr1 C13 156.8(2)
C2 C3 Cr1 C4 -130.9(3)
C2 C3 Cr1 C5 -102.6(2)
C4 C3 Cr1 C5 28.3(2)
C4 C3 Cr1 C2 130.9(3)
C2 C3 Cr1 C6 -65.7(2)
C4 C3 Cr1 C6 65.2(2)
C2 C3 Cr1 C1 -29.4(2)
C4 C3 Cr1 C1 101.5(2)
C2 C3 Cr1 Pd1 -67.2(3)
C4 C3 Cr1 Pd1 63.7(3)
C5 C4 Cr1 C11 -168.0(2)
C3 C4 Cr1 C11 59.2(3)
C5 C4 Cr1 C12 -83.0(2)
C3 C4 Cr1 C12 144.2(2)
C5 C4 Cr1 C13 57.9(6)
C3 C4 Cr1 C13 -74.8(6)
C5 C4 Cr1 C3 132.8(3)
C3 C4 Cr1 C5 -132.8(3)
C5 C4 Cr1 C2 103.3(2)
C3 C4 Cr1 C2 -29.4(2)
C5 C4 Cr1 C6 30.33(19)
C3 C4 Cr1 C6 -102.5(2)
C5 C4 Cr1 C1 67.5(2)
C3 C4 Cr1 C1 -65.3(2)
C5 C4 Cr1 Pd1 -5.3(2)
C3 C4 Cr1 Pd1 -138.1(2)
C4 C5 Cr1 C11 19.7(4)
C6 C5 Cr1 C11 149.5(3)
C4 C5 Cr1 C12 99.2(2)
C6 C5 Cr1 C12 -131.1(2)
C4 C5 Cr1 C13 -160.9(2)
C6 C5 Cr1 C13 -31.1(3)
C4 C5 Cr1 C3 -28.8(2)
C6 C5 Cr1 C3 101.0(2)
C6 C5 Cr1 C4 129.8(3)
C4 C5 Cr1 C2 -65.0(2)
C6 C5 Cr1 C2 64.7(2)
C4 C5 Cr1 C6 -129.8(3)
C4 C5 Cr1 C1 -99.9(2)
C6 C5 Cr1 C1 29.90(19)
C4 C5 Cr1 Pd1 175.0(2)
C6 C5 Cr1 Pd1 -55.20(18)
C1 C2 Cr1 C11 151.5(2)
C3 C2 Cr1 C11 -78.4(3)
C1 C2 Cr1 C12 -119.7(5)
C3 C2 Cr1 C12 10.4(6)
C1 C2 Cr1 C13 67.9(2)
C3 C2 Cr1 C13 -162.0(2)
C1 C2 Cr1 C3 -130.1(3)
C1 C2 Cr1 C4 -100.3(3)
C3 C2 Cr1 C4 29.8(2)
C1 C2 Cr1 C5 -64.2(2)
C3 C2 Cr1 C5 65.9(2)
C1 C2 Cr1 C6 -27.9(2)
C3 C2 Cr1 C6 102.2(2)
C3 C2 Cr1 C1 130.1(3)
C1 C2 Cr1 Pd1 5.7(3)
C3 C2 Cr1 Pd1 135.8(2)
C5 C6 Cr1 C11 -105.4(5)
C7 C6 Cr1 C11 126.1(5)
C1 C6 Cr1 C11 25.1(6)
Pd1 C6 Cr1 C11 142.8(5)
C5 C6 Cr1 C12 55.4(2)
C7 C6 Cr1 C12 -73.1(3)
C1 C6 Cr1 C12 -174.1(2)
Pd1 C6 Cr1 C12 -56.42(15)
C5 C6 Cr1 C13 157.5(2)
C7 C6 Cr1 C13 29.1(3)
C1 C6 Cr1 C13 -72.0(2)
Pd1 C6 Cr1 C13 45.71(12)
C5 C6 Cr1 C3 -67.1(2)
C7 C6 Cr1 C3 164.5(3)
C1 C6 Cr1 C3 63.4(2)
Pd1 C6 Cr1 C3 -178.86(13)
C5 C6 Cr1 C4 -30.1(2)
C7 C6 Cr1 C4 -158.6(3)
C1 C6 Cr1 C4 100.4(2)
Pd1 C6 Cr1 C4 -141.92(14)
C7 C6 Cr1 C5 -128.5(4)
C1 C6 Cr1 C5 130.5(3)
Pd1 C6 Cr1 C5 -111.8(2)
C5 C6 Cr1 C2 -103.5(2)
C7 C6 Cr1 C2 128.0(3)
C1 C6 Cr1 C2 27.0(2)
Pd1 C6 Cr1 C2 144.69(14)
C5 C6 Cr1 C1 -130.5(3)
C7 C6 Cr1 C1 101.1(4)
Pd1 C6 Cr1 C1 117.7(2)
C5 C6 Cr1 Pd1 111.8(2)
C7 C6 Cr1 Pd1 -16.6(3)
C1 C6 Cr1 Pd1 -117.7(2)
C2 C1 Cr1 C11 -36.3(3)
C9 C1 Cr1 C11 93.7(4)
C6 C1 Cr1 C11 -170.7(2)
C2 C1 Cr1 C12 145.1(3)
C9 C1 Cr1 C12 -84.9(4)
C6 C1 Cr1 C12 10.7(4)
C2 C1 Cr1 C13 -115.1(2)
C9 C1 Cr1 C13 14.9(3)
C6 C1 Cr1 C13 110.5(2)
C2 C1 Cr1 C3 30.3(2)
C9 C1 Cr1 C3 160.3(4)
C6 C1 Cr1 C3 -104.1(2)
C2 C1 Cr1 C4 67.6(2)
C9 C1 Cr1 C4 -162.4(4)
C6 C1 Cr1 C4 -66.8(2)
C2 C1 Cr1 C5 104.5(3)
C9 C1 Cr1 C5 -125.5(4)
C6 C1 Cr1 C5 -29.9(2)
C9 C1 Cr1 C2 130.0(4)
C6 C1 Cr1 C2 -134.4(3)
C2 C1 Cr1 C6 134.4(3)
C9 C1 Cr1 C6 -95.7(4)
C2 C1 Cr1 Pd1 -174.8(2)
C9 C1 Cr1 Pd1 -44.8(3)
C6 C1 Cr1 Pd1 50.84(19)
C14 C15 Pd1 C16 -131.3(4)
C16 C15 Pd1 C14 131.3(4)
C16 C15 Pd1 C7 -29.0(4)
C14 C15 Pd1 C7 -160.3(2)
C16 C15 Pd1 C13 -161.9(3)
C14 C15 Pd1 C13 66.8(3)
C16 C15 Pd1 C6 -15.2(8)
C14 C15 Pd1 C6 -146.5(5)
C16 C15 Pd1 Cr1 162.2(2)
C14 C15 Pd1 Cr1 30.9(4)
C15 C16 Pd1 C14 -29.7(3)
C15 C16 Pd1 C7 159.0(3)
C15 C16 Pd1 C13 30.9(4)
C15 C16 Pd1 C6 175.6(2)
C15 C16 Pd1 Cr1 -95.7(7)
C15 C14 Pd1 C16 29.8(3)
C15 C14 Pd1 C7 62.0(6)
C15 C14 Pd1 C13 -120.6(3)
C15 C14 Pd1 C6 164.2(3)
C15 C14 Pd1 Cr1 -160.6(2)
C6 C7 Pd1 C15 174.5(2)
C8 C7 Pd1 C15 -81.2(3)
C6 C7 Pd1 C16 157.1(2)
C8 C7 Pd1 C16 -98.7(3)
C6 C7 Pd1 C14 127.2(5)
C8 C7 Pd1 C14 -128.5(5)
C6 C7 Pd1 C13 -50.1(2)
C8 C7 Pd1 C13 54.1(3)
C8 C7 Pd1 C6 104.2(3)
C6 C7 Pd1 Cr1 -12.36(19)
C8 C7 Pd1 Cr1 91.9(2)
O3 C13 Pd1 C15 32.9(3)
Cr1 C13 Pd1 C15 -147.19(15)
O3 C13 Pd1 C16 13.3(4)
Cr1 C13 Pd1 C16 -166.8(2)
O3 C13 Pd1 C14 67.1(3)
Cr1 C13 Pd1 C14 -113.03(14)
O3 C13 Pd1 C7 -113.7(3)
Cr1 C13 Pd1 C7 66.23(14)
O3 C13 Pd1 C6 -139.8(3)
Cr1 C13 Pd1 C6 40.08(11)
O3 C13 Pd1 Cr1 -179.9(4)
C5 C6 Pd1 C15 114.2(6)
C7 C6 Pd1 C15 -17.9(7)
C1 C6 Pd1 C15 -119.0(6)
Cr1 C6 Pd1 C15 178.0(6)
C5 C6 Pd1 C16 102.2(3)
C7 C6 Pd1 C16 -30.0(3)
C1 C6 Pd1 C16 -131.0(3)
Cr1 C6 Pd1 C16 165.94(18)
C5 C6 Pd1 C14 -18.9(4)
C7 C6 Pd1 C14 -151.1(3)
C1 C6 Pd1 C14 107.8(3)
Cr1 C6 Pd1 C14 44.8(3)
C5 C6 Pd1 C7 132.1(3)
C1 C6 Pd1 C7 -101.1(3)
Cr1 C6 Pd1 C7 -164.1(2)
C5 C6 Pd1 C13 -97.2(2)
C7 C6 Pd1 C13 130.7(2)
C1 C6 Pd1 C13 29.6(2)
Cr1 C6 Pd1 C13 -33.44(10)
C5 C6 Pd1 Cr1 -63.8(2)
C7 C6 Pd1 Cr1 164.1(2)
C1 C6 Pd1 Cr1 63.0(2)
C11 Cr1 Pd1 C15 15.6(3)
C12 Cr1 Pd1 C15 -51.0(2)
C13 Cr1 Pd1 C15 55.4(2)
C3 Cr1 Pd1 C15 -177.6(2)
C4 Cr1 Pd1 C15 -141.6(2)
C5 Cr1 Pd1 C15 -144.8(2)
C2 Cr1 Pd1 C15 145.1(2)
C6 Cr1 Pd1 C15 -179.3(2)
C1 Cr1 Pd1 C15 148.4(2)
C11 Cr1 Pd1 C16 97.2(7)
C12 Cr1 Pd1 C16 30.6(7)
C13 Cr1 Pd1 C16 137.0(7)
C3 Cr1 Pd1 C16 -96.0(7)
C4 Cr1 Pd1 C16 -60.0(7)
C5 Cr1 Pd1 C16 -63.2(7)
C2 Cr1 Pd1 C16 -133.4(7)
C6 Cr1 Pd1 C16 -97.7(7)
C1 Cr1 Pd1 C16 -130.0(7)
C11 Cr1 Pd1 C14 34.8(2)
C12 Cr1 Pd1 C14 -31.82(18)
C13 Cr1 Pd1 C14 74.56(18)
C3 Cr1 Pd1 C14 -158.4(2)
C4 Cr1 Pd1 C14 -122.38(16)
C5 Cr1 Pd1 C14 -125.59(15)
C2 Cr1 Pd1 C14 164.25(17)
C6 Cr1 Pd1 C14 -160.06(16)
C1 Cr1 Pd1 C14 167.58(16)
C11 Cr1 Pd1 C7 -156.2(2)
C12 Cr1 Pd1 C7 137.20(17)
C13 Cr1 Pd1 C7 -116.42(16)
C3 Cr1 Pd1 C7 10.59(19)
C4 Cr1 Pd1 C7 46.64(14)
C5 Cr1 Pd1 C7 43.43(13)
C2 Cr1 Pd1 C7 -26.73(15)
C6 Cr1 Pd1 C7 8.96(14)
C1 Cr1 Pd1 C7 -23.40(14)
C11 Cr1 Pd1 C13 -39.8(2)
C12 Cr1 Pd1 C13 -106.38(18)
C3 Cr1 Pd1 C13 127.0(2)
C4 Cr1 Pd1 C13 163.06(17)
C5 Cr1 Pd1 C13 159.85(16)
C2 Cr1 Pd1 C13 89.69(17)
C6 Cr1 Pd1 C13 125.38(16)
C1 Cr1 Pd1 C13 93.02(16)
C11 Cr1 Pd1 C6 -165.1(2)
C12 Cr1 Pd1 C6 128.24(17)
C13 Cr1 Pd1 C6 -125.38(16)
C3 Cr1 Pd1 C6 1.64(19)
C4 Cr1 Pd1 C6 37.68(15)
C5 Cr1 Pd1 C6 34.47(13)
C2 Cr1 Pd1 C6 -35.69(15)
C1 Cr1 Pd1 C6 -32.35(14)
